data_1001131
loop_
_publ_author_name
'Hervieu, M'
'Raveau, B'

_publ_section_title
;
A Layer Structure: The Titanoniobate Cs Ti~2~ Nb O~7~
;
_journal_coden_ASTM JSSCBI
_journal_name_full 'Journal of Solid State Chemistry'
_journal_page_first 161
_journal_page_last 165
_journal_paper_doi 10.1016/0022-4596(80)90562-9
_journal_volume 32
_journal_year 1980
_chemical_formula_structural 'Cs Ti2 Nb O7'
_chemical_formula_sum 'Cs Nb O7 Ti2'
_chemical_name_systematic 'Caesium dititanium niobium oxide'
_space_group_IT_number 62
_symmetry_cell_setting orthorhombic
_symmetry_Int_Tables_number 62
_symmetry_space_group_name_Hall '-P 2c 2n'
_symmetry_space_group_name_H-M 'P n a m'
_cell_angle_alpha 90
_cell_angle_beta 90
_cell_angle_gamma 90
_cell_formula_units_Z 4
_cell_length_a 9.326
_cell_length_b 18.412
_cell_length_c 3.798
_cell_volume 652.2
_exptl_crystal_density_meas 4.44
_refine_ls_R_factor_all 0.074
_cod_database_code 1001131

loop_
_symmetry_equiv_pos_as_xyz
x,y,z
1/2+x,1/2-y,1/2-z
-x,-y,1/2+z
1/2-x,1/2+y,-z
-x,-y,-z
1/2-x,1/2+y,1/2+z
x,y,1/2-z
1/2+x,1/2-y,z

loop_
_atom_site_label
_atom_site_type_symbol
_atom_site_symmetry_multiplicity
_atom_site_Wyckoff_symbol
_atom_site_fract_x
_atom_site_fract_y
_atom_site_fract_z
_atom_site_occupancy
_atom_site_attached_hydrogens
_atom_site_calc_flag
Cs1 Cs1+ 4 c 0.2921 0.2117 0.75 1. 0 d
Ti1 Ti4+ 4 c 0.9538 0.0629 0.25 0.8 0 d
Ti2 Ti4+ 4 c 0.26 0.0209 0.25 0.9 0 d
Ti3 Ti4+ 4 c 0.6198 0.1159 0.25 0.3 0 d
Nb1 Nb5+ 4 c 0.9538 0.0629 0.25 0.2 0 d
Nb2 Nb5+ 4 c 0.26 0.0209 0.25 0.1 0 d
Nb3 Nb5+ 4 c 0.6198 0.1159 0.25 0.7 0 d
O1 O2- 4 c 0.5361 0.2118 0.25 1. 0 d
O2 O2- 4 c 0.8172 0.1411 0.25 1. 0 d
O3 O2- 4 c 0.148 0.0982 0.25 1. 0 d
O4 O2- 4 c 0.4305 0.0599 0.25 1. 0 d
O5 O2- 4 c 0.2287 0.4983 0.25 1. 0 d
O6 O2- 4 c 0.5478 0.5413 0.25 1. 0 d
O7 O2- 4 c 0.8401 0.6 0.25 1. 0 d

loop_
_atom_type_symbol
_atom_type_oxidation_number
Cs1+ 1.000
Ti4+ 4.000
Nb5+ 5.000
O2- -2.000
